data_4089151
loop_
_publ_author_name
'Mikus, Malte S.'
'Torker, Sebastian'
'Xu, Chaofan'
'Li, Bo'
'Hoveyda, Amir H.'

_publ_section_title
;
 Pentacoordinate Ruthenium(II) Catecholthiolate and Mercaptophenolate
 Catalysts for Olefin Metathesis: Anionic Ligand Exchange and Ease of
 Initiation
;
_journal_issue 22
_journal_name_full Organometallics
_journal_page_first 3878
_journal_paper_doi 10.1021/acs.organomet.6b00773
_journal_volume 35
_journal_year 2016
_chemical_formula_moiety 'C37 H37 N3 Ru S2, 3(C H2 Cl2)'
_chemical_formula_sum 'C40 H43 Cl6 N3 Ru S2'
_chemical_formula_weight 943.66
_chemical_name_systematic
;
 Ru-4i
;
_space_group_crystal_system orthorhombic
_space_group_IT_number 61
_space_group_name_Hall '-P 2ac 2ab'
_space_group_name_H-M_alt 'P b c a'
_atom_sites_solution_hydrogens geom
_atom_sites_solution_primary direct
_atom_sites_solution_secondary difmap
_audit_creation_method SHELXL-2013
_cell_angle_alpha 90
_cell_angle_beta 90
_cell_angle_gamma 90
_cell_formula_units_Z 8
_cell_length_a 19.7231(7)
_cell_length_b 16.3731(6)
_cell_length_c 26.6239(9)
_cell_measurement_reflns_used 9995
_cell_measurement_temperature 100(2)
_cell_measurement_theta_max 68.20
_cell_measurement_theta_min 4.83
_cell_volume 8597.6(5)
_computing_cell_refinement 'SAINT (Bruker, 2013)'
_computing_data_collection 'APEX2 (Bruker, 2013)'
_computing_data_reduction 'SAINT (Bruker, 2013)'
_computing_molecular_graphics 'Bruker SHELXTL'
_computing_publication_material 'Bruker SHELXTL'
_computing_structure_refinement 'SHELXL-2013 (Sheldrick, 2013)'
_computing_structure_solution 'SHELXL-2013 (Sheldrick, 2013)'
_diffrn_ambient_temperature 100(2)
_diffrn_measured_fraction_theta_full 0.993
_diffrn_measured_fraction_theta_max 0.989
_diffrn_measurement_device_type 'Bruker Kappa DUO CCD diffractometer'
_diffrn_measurement_method '\f and \w scans'
_diffrn_radiation_monochromator mirrors
_diffrn_radiation_type CuK\a
_diffrn_radiation_wavelength 1.54178
_diffrn_reflns_av_R_equivalents 0.0667
_diffrn_reflns_av_unetI/netI 0.0286
_diffrn_reflns_Laue_measured_fraction_full 0.993
_diffrn_reflns_Laue_measured_fraction_max 0.989
_diffrn_reflns_limit_h_max 23
_diffrn_reflns_limit_h_min -22
_diffrn_reflns_limit_k_max 19
_diffrn_reflns_limit_k_min -17
_diffrn_reflns_limit_l_max 32
_diffrn_reflns_limit_l_min -31
_diffrn_reflns_number 128177
_diffrn_reflns_point_group_measured_fraction_full 0.993
_diffrn_reflns_point_group_measured_fraction_max 0.989
_diffrn_reflns_theta_full 67.679
_diffrn_reflns_theta_max 68.315
_diffrn_reflns_theta_min 3.320
_diffrn_source 'microfocus sealed tube'
_diffrn_source_type 'Incoatec I\uS'
_exptl_absorpt_coefficient_mu 7.539
_exptl_absorpt_correction_T_max 0.7531
_exptl_absorpt_correction_T_min 0.3157
_exptl_absorpt_correction_type multi-scan
_exptl_absorpt_process_details
;
Sheldrick, G.M. (2013). SADABS. Bruker AXS Inc. Madison, WI USA.
;
_exptl_crystal_colour brown
_exptl_crystal_density_diffrn 1.458
_exptl_crystal_density_meas ?
_exptl_crystal_density_method none
_exptl_crystal_description block
_exptl_crystal_F_000 3856
_exptl_crystal_size_max 0.460
_exptl_crystal_size_mid 0.380
_exptl_crystal_size_min 0.200
_refine_diff_density_max 3.111
_refine_diff_density_min -1.563
_refine_diff_density_rms 0.156
_refine_ls_extinction_coef na
_refine_ls_extinction_method none
_refine_ls_goodness_of_fit_ref 1.053
_refine_ls_hydrogen_treatment constr
_refine_ls_matrix_type full
_refine_ls_number_parameters 484
_refine_ls_number_reflns 7797
_refine_ls_number_restraints 142
_refine_ls_restrained_S_all 1.045
_refine_ls_R_factor_all 0.0546
_refine_ls_R_factor_gt 0.0545
_refine_ls_shift/su_max 0.001
_refine_ls_shift/su_mean 0.000
_refine_ls_structure_factor_coef Fsqd
_refine_ls_weighting_details
;
 w=1/[\s^2^(Fo^2^)+(0.0953P)^2^+24.6180P]
 where P=(Fo^2^+2Fc^2^)/3
;
_refine_ls_weighting_scheme calc
_refine_ls_wR_factor_gt 0.1480
_refine_ls_wR_factor_ref 0.1481
_reflns_Friedel_coverage 0.000
_reflns_number_gt 7742
_reflns_number_total 7797
_reflns_threshold_expression 'I > 2\s(I)'
_cod_data_source_file om6b00773_si_001.cif
_cod_data_source_block C37H37N3RuS2(CH2Cl2)3
_cod_depositor_comments
;
The following automatic conversions were performed:

data item '_exptl_crystal_density_meas' value 'not measured' was
changed to '?' -- the value is perceived as not measured.

Automatic conversion script
Id: cif_fix_values 6909 2019-04-08 15:41:33Z antanas 
;
_cod_database_code 4089151
_shelx_space_group_comment
;
The symmetry employed for this shelxl refinement is uniquely defined
by the following loop, which should always be used as a source of
symmetry information in preference to the above space-group names.
They are only intended as comments.
;
_shelx_estimated_absorpt_t_min 0.129
_shelx_estimated_absorpt_t_max 0.314
_shelxl_version_number 2013-2

loop_
_space_group_symop_operation_xyz
'x, y, z'
'-x+1/2, -y, z+1/2'
'-x, y+1/2, -z+1/2'
'x+1/2, -y+1/2, -z'
'-x, -y, -z'
'x-1/2, y, -z-1/2'
'x, -y-1/2, z-1/2'
'-x-1/2, y-1/2, z'

loop_
_atom_site_label
_atom_site_type_symbol
_atom_site_fract_x
_atom_site_fract_y
_atom_site_fract_z
_atom_site_U_iso_or_equiv
_atom_site_adp_type
_atom_site_occupancy
_atom_site_site_symmetry_order
_atom_site_calc_flag
_atom_site_refinement_flags_posn
_atom_site_refinement_flags_adp
_atom_site_refinement_flags_occupancy
_atom_site_disorder_assembly
_atom_site_disorder_group
C1 C 0.22391(16) 0.0460(2) 0.34354(12) 0.0128(6) Uani 1 1 d . U . . .
C2 C 0.2314(2) -0.0873(2) 0.37602(14) 0.0218(8) Uani 1 1 d . U . . .
H2A H 0.2073 -0.1100 0.4055 0.026 Uiso 1 1 calc R U . . .
H2B H 0.2737 -0.1185 0.3705 0.026 Uiso 1 1 calc R U . . .
C3 C 0.18635(19) -0.0885(2) 0.32930(12) 0.0179(7) Uani 1 1 d . U . . .
H3A H 0.2038 -0.1272 0.3038 0.021 Uiso 1 1 calc R U . . .
H3B H 0.1391 -0.1033 0.3378 0.021 Uiso 1 1 calc R U . . .
C4 C 0.28757(18) 0.0282(2) 0.42309(12) 0.0161(7) Uani 1 1 d . U . . .
C5 C 0.2577(2) 0.0482(2) 0.46899(13) 0.0220(7) Uani 1 1 d . U . . .
C6 C 0.2996(2) 0.0740(2) 0.50788(13) 0.0275(8) Uani 1 1 d . U . . .
H6A H 0.2799 0.0882 0.5393 0.033 Uiso 1 1 calc R U . . .
C7 C 0.3695(2) 0.0796(2) 0.50199(15) 0.0293(9) Uani 1 1 d . U . . .
C8 C 0.3975(2) 0.0565(2) 0.45639(14) 0.0246(8) Uani 1 1 d . U . . .
H8A H 0.4453 0.0587 0.4524 0.030 Uiso 1 1 calc R U . . .
C9 C 0.35788(18) 0.0302(2) 0.41629(13) 0.0188(7) Uani 1 1 d . U . . .
C10 C 0.1818(2) 0.0445(3) 0.47625(14) 0.0304(9) Uani 1 1 d . U . . .
H10A H 0.1706 0.0604 0.5108 0.046 Uiso 1 1 calc R U . . .
H10B H 0.1659 -0.0113 0.4700 0.046 Uiso 1 1 calc R U . . .
H10C H 0.1597 0.0820 0.4527 0.046 Uiso 1 1 calc R U . . .
C11 C 0.4136(3) 0.1111(3) 0.54365(18) 0.0490(13) Uani 1 1 d . U . . .
H11A H 0.4611 0.1105 0.5329 0.074 Uiso 1 1 calc R U . . .
H11B H 0.4082 0.0763 0.5733 0.074 Uiso 1 1 calc R U . . .
H11C H 0.4002 0.1672 0.5520 0.074 Uiso 1 1 calc R U . . .
C12 C 0.38980(19) 0.0064(2) 0.36739(14) 0.0233(8) Uani 1 1 d . U . . .
H12A H 0.3544 -0.0102 0.3437 0.035 Uiso 1 1 calc R U . . .
H12B H 0.4211 -0.0392 0.3729 0.035 Uiso 1 1 calc R U . . .
H12C H 0.4148 0.0531 0.3536 0.035 Uiso 1 1 calc R U . . .
C13 C 0.16894(18) 0.02002(19) 0.26227(11) 0.0140(6) Uani 1 1 d . U . . .
C14 C 0.21470(18) 0.0136(2) 0.22247(13) 0.0155(7) Uani 1 1 d . U . . .
C15 C 0.1930(2) 0.0359(2) 0.17455(12) 0.0184(7) Uani 1 1 d . U . . .
H15A H 0.2239 0.0331 0.1472 0.022 Uiso 1 1 calc R U . . .
C16 C 0.1268(2) 0.0620(2) 0.16595(12) 0.0189(7) Uani 1 1 d . U . . .
C17 C 0.08201(18) 0.0646(2) 0.20623(13) 0.0183(7) Uani 1 1 d . U . . .
H17A H 0.0366 0.0817 0.2005 0.022 Uiso 1 1 calc R U . . .
C18 C 0.10138(18) 0.0430(2) 0.25452(12) 0.0162(7) Uani 1 1 d . U . . .
C19 C 0.28492(19) -0.0210(2) 0.23021(13) 0.0196(7) Uani 1 1 d . U . . .
H19A H 0.2919 -0.0326 0.2659 0.029 Uiso 1 1 calc R U . . .
H19B H 0.3188 0.0187 0.2188 0.029 Uiso 1 1 calc R U . . .
H19C H 0.2897 -0.0716 0.2109 0.029 Uiso 1 1 calc R U . . .
C20 C 0.1034(2) 0.0845(3) 0.11395(14) 0.0288(8) Uani 1 1 d . U . . .
H20A H 0.1414 0.0795 0.0904 0.043 Uiso 1 1 calc R U . . .
H20B H 0.0868 0.1409 0.1139 0.043 Uiso 1 1 calc R U . . .
H20C H 0.0668 0.0477 0.1036 0.043 Uiso 1 1 calc R U . . .
C21 C 0.05058(18) 0.0414(2) 0.29668(13) 0.0201(7) Uani 1 1 d . U . . .
H21A H 0.0063 0.0594 0.2841 0.030 Uiso 1 1 calc R U . . .
H21B H 0.0656 0.0781 0.3236 0.030 Uiso 1 1 calc R U . . .
H21C H 0.0468 -0.0143 0.3098 0.030 Uiso 1 1 calc R U . . .
C22 C 0.33290(19) 0.16551(19) 0.24119(13) 0.0163(7) Uani 1 1 d . U . . .
H22A H 0.2971 0.1484 0.2197 0.020 Uiso 1 1 calc R U . . .
C23 C 0.39738(19) 0.1795(2) 0.22027(14) 0.0208(7) Uani 1 1 d . U . . .
H23A H 0.4047 0.1706 0.1854 0.025 Uiso 1 1 calc R U . . .
C24 C 0.44969(18) 0.2061(2) 0.25016(14) 0.0204(7) Uani 1 1 d . U . . .
H24A H 0.4936 0.2146 0.2365 0.024 Uiso 1 1 calc R U . . .
C25 C 0.43675(18) 0.2205(2) 0.30130(13) 0.0193(7) Uani 1 1 d . U . . .
C26 C 0.48505(19) 0.2525(2) 0.33607(14) 0.0239(8) Uani 1 1 d . U . . .
H26A H 0.5299 0.2642 0.3251 0.029 Uiso 1 1 calc R U . . .
C27 C 0.46727(19) 0.2666(2) 0.38499(14) 0.0243(8) Uani 1 1 d . U . . .
H27A H 0.5002 0.2877 0.4076 0.029 Uiso 1 1 calc R U . . .
C28 C 0.40104(18) 0.2505(2) 0.40260(13) 0.0197(7) Uani 1 1 d . U . . .
H28A H 0.3897 0.2610 0.4367 0.024 Uiso 1 1 calc R U . . .
C29 C 0.35253(18) 0.2193(2) 0.37015(13) 0.0162(7) Uani 1 1 d . U . . .
C30 C 0.37155(18) 0.2044(2) 0.31979(13) 0.0155(6) Uani 1 1 d . U . . .
C31 C 0.28190(17) 0.2024(2) 0.38170(12) 0.0135(6) Uani 1 1 d . U . . .
H31A H 0.2647 0.2084 0.4148 0.016 Uiso 1 1 calc R U . . .
C32 C 0.08404(17) 0.26499(19) 0.34239(12) 0.0142(6) Uani 1 1 d . U . . .
C33 C 0.02121(18) 0.2937(2) 0.36020(12) 0.0183(7) Uani 1 1 d . U . . .
H33A H 0.0036 0.2730 0.3909 0.022 Uiso 1 1 calc R U . . .
C34 C -0.01535(19) 0.3516(2) 0.33370(13) 0.0209(7) Uani 1 1 d . U . . .
H34A H -0.0576 0.3704 0.3463 0.025 Uiso 1 1 calc R U . . .
C35 C 0.00969(18) 0.3823(2) 0.28870(13) 0.0200(7) Uani 1 1 d . U . . .
H35A H -0.0158 0.4212 0.2701 0.024 Uiso 1 1 calc R U . . .
C36 C 0.07181(18) 0.3561(2) 0.27109(12) 0.0165(7) Uani 1 1 d . U . . .
H36A H 0.0894 0.3783 0.2408 0.020 Uiso 1 1 calc R U . . .
C37 C 0.10926(16) 0.29724(19) 0.29719(12) 0.0134(6) Uani 1 1 d . U . . .
N1 N 0.24537(15) 0.00094(17) 0.38244(10) 0.0147(5) Uani 1 1 d . U . . .
N2 N 0.19105(14) -0.00378(16) 0.31169(10) 0.0143(6) Uani 1 1 d . U . . .
N3 N 0.32013(15) 0.17519(16) 0.28964(11) 0.0153(6) Uani 1 1 d . U . . .
Ru1 Ru 0.22670(2) 0.16862(2) 0.32932(2) 0.01004(12) Uani 1 1 d . U . . .
S1 S 0.12870(4) 0.18980(5) 0.37566(3) 0.01387(18) Uani 1 1 d . U . . .
S2 S 0.18755(4) 0.26322(5) 0.27355(3) 0.01267(18) Uani 1 1 d . U . . .
C1S C 0.7006(3) 0.2713(3) 0.36433(16) 0.0401(11) Uani 1 1 d . U . . .
H1SA H 0.6964 0.2285 0.3904 0.048 Uiso 1 1 calc R U . . .
H1SB H 0.6853 0.2480 0.3320 0.048 Uiso 1 1 calc R U . . .
Cl1 Cl 0.78575(7) 0.30144(11) 0.35922(6) 0.0667(5) Uani 1 1 d . U . . .
Cl2 Cl 0.64869(6) 0.35542(8) 0.38038(4) 0.0430(3) Uani 1 1 d . U . . .
C2S C 0.1497(3) 0.1666(2) -0.02241(15) 0.0334(10) Uani 1 1 d . U . . .
H2SA H 0.1528 0.1847 -0.0578 0.040 Uiso 1 1 calc R U . . .
H2SB H 0.1409 0.1071 -0.0223 0.040 Uiso 1 1 calc R U . . .
Cl3 Cl 0.22749(7) 0.18604(10) 0.00793(4) 0.0514(3) Uani 1 1 d . U . . .
Cl4 Cl 0.08173(8) 0.21734(9) 0.00695(4) 0.0566(4) Uani 1 1 d . U . . .
C3S C 0.0103(3) 0.5868(4) 0.0576(3) 0.0693(18) Uani 1 1 d . U . A 1
H3S1 H -0.0221 0.6159 0.0796 0.083 Uiso 1 1 calc R U . A 1
H3S2 H -0.0071 0.5905 0.0228 0.083 Uiso 1 1 calc R U . A 1
Cl5 Cl 0.01171(17) 0.48382(19) 0.07526(10) 0.0334(7) Uani 0.4 1 d D U P A 1
Cl6 Cl 0.0897(2) 0.6379(3) 0.06056(17) 0.0587(15) Uani 0.4 1 d D U P A 1
Cl5X Cl 0.0295(8) 0.4941(10) 0.0827(6) 0.138(4) Uiso 0.3 1 d D . P B 2
Cl6X Cl 0.0794(7) 0.6461(8) 0.0411(5) 0.116(3) Uiso 0.3 1 d D . P C 2
Cl5Y Cl -0.0022(9) 0.4781(11) 0.0712(7) 0.138(4) Uiso 0.3 1 d D . P D 3
Cl6Y Cl 0.0922(7) 0.6153(8) 0.0750(5) 0.116(3) Uiso 0.3 1 d D . P E 3

loop_
_atom_site_aniso_label
_atom_site_aniso_U_11
_atom_site_aniso_U_22
_atom_site_aniso_U_33
_atom_site_aniso_U_23
_atom_site_aniso_U_13
_atom_site_aniso_U_12
C1 0.0163(16) 0.0133(16) 0.0089(14) 0.0000(13) 0.0021(11) 0.0009(11)
C2 0.038(2) 0.0106(17) 0.0171(17) 0.0016(13) -0.0080(14) -0.0033(14)
C3 0.0269(19) 0.0109(17) 0.0158(17) 0.0020(12) -0.0042(12) 0.0000(14)
C4 0.0272(17) 0.0101(16) 0.0110(15) 0.0014(12) -0.0037(13) 0.0009(13)
C5 0.036(2) 0.0186(18) 0.0116(16) 0.0021(13) -0.0029(14) 0.0029(16)
C6 0.045(2) 0.024(2) 0.0134(17) -0.0027(14) -0.0061(15) 0.0056(17)
C7 0.044(2) 0.0216(19) 0.0218(18) -0.0002(15) -0.0156(16) -0.0009(17)
C8 0.029(2) 0.0173(18) 0.0276(18) 0.0034(14) -0.0109(15) 0.0003(15)
C9 0.0284(18) 0.0106(16) 0.0173(16) 0.0028(13) -0.0058(13) 0.0024(13)
C10 0.036(2) 0.038(2) 0.0171(18) 0.0024(16) 0.0057(15) 0.0055(18)
C11 0.064(3) 0.047(3) 0.036(2) -0.010(2) -0.029(2) -0.001(2)
C12 0.0243(19) 0.0225(18) 0.0230(18) 0.0027(14) 0.0010(14) 0.0045(15)
C13 0.0245(17) 0.0070(14) 0.0105(14) 0.0010(11) -0.0027(12) -0.0040(12)
C14 0.0226(17) 0.0071(15) 0.0167(16) -0.0005(12) -0.0017(13) -0.0012(12)
C15 0.0274(19) 0.0148(17) 0.0130(16) -0.0007(12) 0.0021(13) -0.0025(14)
C16 0.0280(19) 0.0143(17) 0.0145(16) 0.0004(12) -0.0039(13) -0.0025(14)
C17 0.0224(17) 0.0133(16) 0.0192(16) -0.0009(13) -0.0040(13) -0.0028(13)
C18 0.0228(17) 0.0097(15) 0.0161(15) -0.0015(12) -0.0021(13) -0.0029(13)
C19 0.0244(18) 0.0141(17) 0.0205(17) 0.0006(14) 0.0007(13) 0.0031(13)
C20 0.036(2) 0.032(2) 0.0181(18) 0.0058(15) -0.0059(15) 0.0013(18)
C21 0.0191(17) 0.0240(18) 0.0171(16) -0.0027(14) -0.0015(13) 0.0019(14)
C22 0.0228(18) 0.0115(16) 0.0145(16) 0.0017(12) -0.0019(13) 0.0014(12)
C23 0.0253(19) 0.0166(17) 0.0203(17) 0.0021(13) 0.0052(14) 0.0032(14)
C24 0.0166(17) 0.0154(16) 0.0291(18) 0.0057(14) 0.0047(13) 0.0006(13)
C25 0.0194(17) 0.0134(16) 0.0250(17) 0.0044(13) -0.0028(13) 0.0008(13)
C26 0.0172(18) 0.0221(19) 0.0324(19) 0.0061(15) -0.0051(14) -0.0040(15)
C27 0.0229(18) 0.0221(19) 0.0280(19) 0.0034(15) -0.0116(15) -0.0028(15)
C28 0.0248(18) 0.0153(16) 0.0190(17) 0.0020(13) -0.0052(14) -0.0010(14)
C29 0.0224(17) 0.0082(15) 0.0179(16) 0.0028(12) -0.0048(13) 0.0003(13)
C30 0.0195(17) 0.0091(15) 0.0179(15) 0.0029(12) -0.0032(13) 0.0010(13)
C31 0.0188(16) 0.0083(16) 0.0132(15) -0.0001(12) -0.0015(12) 0.0000(12)
C32 0.0200(16) 0.0104(15) 0.0121(14) -0.0034(12) -0.0018(12) -0.0006(12)
C33 0.0223(17) 0.0202(17) 0.0123(15) -0.0036(13) 0.0026(13) 0.0008(14)
C34 0.0193(18) 0.0219(18) 0.0215(18) -0.0070(14) -0.0002(13) 0.0051(15)
C35 0.0236(18) 0.0152(16) 0.0211(17) -0.0011(13) -0.0045(13) 0.0040(14)
C36 0.0213(17) 0.0136(16) 0.0148(15) -0.0012(12) -0.0024(12) -0.0003(13)
C37 0.0161(16) 0.0115(15) 0.0125(15) -0.0034(12) -0.0020(12) -0.0015(12)
N1 0.0239(15) 0.0089(13) 0.0112(13) 0.0016(10) 0.0004(11) 0.0004(11)
N2 0.0224(15) 0.0083(13) 0.0121(13) 0.0014(10) -0.0039(11) -0.0019(11)
N3 0.0199(15) 0.0092(13) 0.0167(14) 0.0013(10) -0.0017(11) 0.0017(10)
Ru1 0.01506(19) 0.00703(18) 0.00802(17) 0.00042(8) 0.00017(8) 0.00006(8)
S1 0.0188(4) 0.0136(4) 0.0092(4) 0.0009(3) 0.0019(3) 0.0012(3)
S2 0.0169(4) 0.0102(4) 0.0109(4) 0.0024(3) 0.0016(3) 0.0009(3)
C1S 0.056(3) 0.043(3) 0.021(2) -0.0016(18) -0.0068(19) -0.013(2)
Cl1 0.0416(7) 0.0891(12) 0.0694(9) -0.0420(9) -0.0049(6) 0.0069(7)
Cl2 0.0399(6) 0.0562(7) 0.0329(6) 0.0023(5) 0.0039(4) -0.0059(5)
C2S 0.057(3) 0.025(2) 0.0177(19) -0.0001(15) 0.0064(18) 0.0051(18)
Cl3 0.0613(8) 0.0698(8) 0.0232(5) -0.0002(5) 0.0045(5) -0.0147(6)
Cl4 0.0772(9) 0.0672(8) 0.0253(5) 0.0108(5) 0.0166(5) 0.0313(7)
C3S 0.068(4) 0.047(3) 0.093(5) -0.014(3) 0.020(3) 0.009(3)
Cl5 0.057(2) 0.0258(14) 0.0172(12) -0.0042(10) 0.0079(14) 0.0205(14)
Cl6 0.0357(19) 0.053(2) 0.088(5) -0.030(3) 0.026(2) 0.0043(18)

loop_
_atom_type_symbol
_atom_type_description
_atom_type_scat_dispersion_real
_atom_type_scat_dispersion_imag
_atom_type_scat_source
C C 0.0181 0.0091 'International Tables Vol C Tables 4.2.6.8 and 6.1.1.4'
H H 0.0000 0.0000 'International Tables Vol C Tables 4.2.6.8 and 6.1.1.4'
N N 0.0311 0.0180 'International Tables Vol C Tables 4.2.6.8 and 6.1.1.4'
S S 0.3331 0.5567 'International Tables Vol C Tables 4.2.6.8 and 6.1.1.4'
Cl Cl 0.3639 0.7018 'International Tables Vol C Tables 4.2.6.8 and 6.1.1.4'
Ru Ru 0.0552 3.2960 'International Tables Vol C Tables 4.2.6.8 and 6.1.1.4'

loop_
_geom_angle_atom_site_label_1
_geom_angle_atom_site_label_2
_geom_angle_atom_site_label_3
_geom_angle
N1 C1 N2 107.8(3)
N1 C1 Ru1 132.5(3)
N2 C1 Ru1 119.5(2)
N1 C2 C3 102.4(3)
N1 C2 H2A 111.3
C3 C2 H2A 111.3
N1 C2 H2B 111.3
C3 C2 H2B 111.3
H2A C2 H2B 109.2
N2 C3 C2 102.2(3)
N2 C3 H3A 111.3
C2 C3 H3A 111.3
N2 C3 H3B 111.3
C2 C3 H3B 111.3
H3A C3 H3B 109.2
C5 C4 C9 121.7(3)
C5 C4 N1 119.2(3)
C9 C4 N1 119.0(3)
C6 C5 C4 118.2(4)
C6 C5 C10 120.4(3)
C4 C5 C10 121.4(3)
C5 C6 C7 121.7(4)
C5 C6 H6A 119.2
C7 C6 H6A 119.2
C8 C7 C6 118.4(3)
C8 C7 C11 120.7(4)
C6 C7 C11 120.9(4)
C7 C8 C9 122.2(4)
C7 C8 H8A 118.9
C9 C8 H8A 118.9
C8 C9 C4 117.7(3)
C8 C9 C12 120.8(3)
C4 C9 C12 121.5(3)
C5 C10 H10A 109.5
C5 C10 H10B 109.5
H10A C10 H10B 109.5
C5 C10 H10C 109.5
H10A C10 H10C 109.5
H10B C10 H10C 109.5
C7 C11 H11A 109.5
C7 C11 H11B 109.5
H11A C11 H11B 109.5
C7 C11 H11C 109.5
H11A C11 H11C 109.5
H11B C11 H11C 109.5
C9 C12 H12A 109.5
C9 C12 H12B 109.5
H12A C12 H12B 109.5
C9 C12 H12C 109.5
H12A C12 H12C 109.5
H12B C12 H12C 109.5
C14 C13 C18 121.6(3)
C14 C13 N2 118.5(3)
C18 C13 N2 119.7(3)
C15 C14 C13 118.4(3)
C15 C14 C19 120.3(3)
C13 C14 C19 121.2(3)
C16 C15 C14 121.3(3)
C16 C15 H15A 119.4
C14 C15 H15A 119.4
C17 C16 C15 118.6(3)
C17 C16 C20 120.5(3)
C15 C16 C20 120.9(3)
C18 C17 C16 122.2(3)
C18 C17 H17A 118.9
C16 C17 H17A 118.9
C17 C18 C13 117.9(3)
C17 C18 C21 120.8(3)
C13 C18 C21 121.3(3)
C14 C19 H19A 109.5
C14 C19 H19B 109.5
H19A C19 H19B 109.5
C14 C19 H19C 109.5
H19A C19 H19C 109.5
H19B C19 H19C 109.5
C16 C20 H20A 109.5
C16 C20 H20B 109.5
H20A C20 H20B 109.5
C16 C20 H20C 109.5
H20A C20 H20C 109.5
H20B C20 H20C 109.5
C18 C21 H21A 109.5
C18 C21 H21B 109.5
H21A C21 H21B 109.5
C18 C21 H21C 109.5
H21A C21 H21C 109.5
H21B C21 H21C 109.5
N3 C22 C23 122.6(3)
N3 C22 H22A 118.7
C23 C22 H22A 118.7
C24 C23 C22 120.1(3)
C24 C23 H23A 120.0
C22 C23 H23A 120.0
C23 C24 C25 118.6(3)
C23 C24 H24A 120.7
C25 C24 H24A 120.7
C30 C25 C24 118.4(3)
C30 C25 C26 116.9(3)
C24 C25 C26 124.6(3)
C27 C26 C25 120.5(3)
C27 C26 H26A 119.7
C25 C26 H26A 119.7
C26 C27 C28 121.4(3)
C26 C27 H27A 119.3
C28 C27 H27A 119.3
C29 C28 C27 120.0(3)
C29 C28 H28A 120.0
C27 C28 H28A 120.0
C28 C29 C30 118.1(3)
C28 C29 C31 126.8(3)
C30 C29 C31 115.0(3)
N3 C30 C25 122.4(3)
N3 C30 C29 114.6(3)
C25 C30 C29 123.0(3)
C29 C31 Ru1 117.4(2)
C29 C31 H31A 121.3
Ru1 C31 H31A 121.3
C37 C32 C33 118.3(3)
C37 C32 S1 121.2(3)
C33 C32 S1 120.4(3)
C34 C33 C32 121.0(3)
C34 C33 H33A 119.5
C32 C33 H33A 119.5
C33 C34 C35 120.1(3)
C33 C34 H34A 119.9
C35 C34 H34A 119.9
C36 C35 C34 119.7(3)
C36 C35 H35A 120.1
C34 C35 H35A 120.1
C35 C36 C37 120.9(3)
C35 C36 H36A 119.5
C37 C36 H36A 119.5
C36 C37 C32 119.8(3)
C36 C37 S2 120.3(3)
C32 C37 S2 119.9(2)
C1 N1 C4 126.5(3)
C1 N1 C2 112.9(3)
C4 N1 C2 119.9(3)
C1 N2 C13 124.0(3)
C1 N2 C3 113.8(3)
C13 N2 C3 121.9(3)
C22 N3 C30 118.0(3)
C22 N3 Ru1 130.0(2)
C30 N3 Ru1 111.4(2)
C31 Ru1 C1 99.75(14)
C31 Ru1 N3 81.35(13)
C1 Ru1 N3 99.50(11)
C31 Ru1 S2 119.10(10)
C1 Ru1 S2 141.14(10)
N3 Ru1 S2 86.31(8)
C31 Ru1 S1 92.57(11)
C1 Ru1 S1 91.48(9)
N3 Ru1 S1 168.19(8)
S2 Ru1 S1 87.86(3)
C32 S1 Ru1 104.77(12)
C37 S2 Ru1 106.23(11)
Cl1 C1S Cl2 110.8(3)
Cl1 C1S H1SA 109.5
Cl2 C1S H1SA 109.5
Cl1 C1S H1SB 109.5
Cl2 C1S H1SB 109.5
H1SA C1S H1SB 108.1
Cl4 C2S Cl3 112.0(2)
Cl4 C2S H2SA 109.2
Cl3 C2S H2SA 109.2
Cl4 C2S H2SB 109.2
Cl3 C2S H2SB 109.2
H2SA C2S H2SB 107.9
Cl5 C3S Cl6 115.3(4)
Cl5 C3S H3S1 108.4
Cl6 C3S H3S1 108.4
Cl5 C3S H3S2 108.4
Cl6 C3S H3S2 108.4
H3S1 C3S H3S2 107.5

loop_
_geom_bond_atom_site_label_1
_geom_bond_atom_site_label_2
_geom_bond_distance
C1 N1 1.340(4)
C1 N2 1.343(4)
C1 Ru1 2.044(3)
C2 N1 1.482(4)
C2 C3 1.528(5)
C2 H2A 0.9900
C2 H2B 0.9900
C3 N2 1.468(4)
C3 H3A 0.9900
C3 H3B 0.9900
C4 C5 1.396(5)
C4 C9 1.399(5)
C4 N1 1.436(4)
C5 C6 1.390(5)
C5 C10 1.510(6)
C6 C7 1.392(6)
C6 H6A 0.9500
C7 C8 1.386(6)
C7 C11 1.501(5)
C8 C9 1.392(5)
C8 H8A 0.9500
C9 C12 1.498(5)
C10 H10A 0.9800
C10 H10B 0.9800
C10 H10C 0.9800
C11 H11A 0.9800
C11 H11B 0.9800
C11 H11C 0.9800
C12 H12A 0.9800
C12 H12B 0.9800
C12 H12C 0.9800
C13 C14 1.396(5)
C13 C18 1.400(5)
C13 N2 1.440(4)
C14 C15 1.394(5)
C14 C19 1.510(5)
C15 C16 1.393(6)
C15 H15A 0.9500
C16 C17 1.390(5)
C16 C20 1.505(5)
C17 C18 1.387(5)
C17 H17A 0.9500
C18 C21 1.505(5)
C19 H19A 0.9800
C19 H19B 0.9800
C19 H19C 0.9800
C20 H20A 0.9800
C20 H20B 0.9800
C20 H20C 0.9800
C21 H21A 0.9800
C21 H21B 0.9800
C21 H21C 0.9800
C22 N3 1.324(5)
C22 C23 1.407(5)
C22 H22A 0.9500
C23 C24 1.374(5)
C23 H23A 0.9500
C24 C25 1.405(5)
C24 H24A 0.9500
C25 C30 1.402(5)
C25 C26 1.428(5)
C26 C27 1.368(6)
C26 H26A 0.9500
C27 C28 1.413(5)
C27 H27A 0.9500
C28 C29 1.387(5)
C28 H28A 0.9500
C29 C30 1.413(5)
C29 C31 1.453(5)
C30 N3 1.379(4)
C31 Ru1 1.854(3)
C31 H31A 0.9500
C32 C37 1.405(5)
C32 C33 1.408(5)
C32 S1 1.754(3)
C33 C34 1.384(5)
C33 H33A 0.9500
C34 C35 1.390(5)
C34 H34A 0.9500
C35 C36 1.380(5)
C35 H35A 0.9500
C36 C37 1.399(5)
C36 H36A 0.9500
C37 S2 1.758(3)
N3 Ru1 2.127(3)
Ru1 S2 2.2803(8)
Ru1 S1 2.3190(8)
C1S Cl1 1.755(5)
C1S Cl2 1.768(5)
C1S H1SA 0.9900
C1S H1SB 0.9900
C2S Cl4 1.760(5)
C2S Cl3 1.763(5)
C2S H2SA 0.9900
C2S H2SB 0.9900
C3S Cl5 1.750(7)
C3S Cl6 1.777(8)
C3S H3S1 0.9900
C3S H3S2 0.9900

loop_
_geom_torsion_atom_site_label_1
_geom_torsion_atom_site_label_2
_geom_torsion_atom_site_label_3
_geom_torsion_atom_site_label_4
_geom_torsion
N1 C2 C3 N2 9.1(4)
C9 C4 C5 C6 2.7(5)
N1 C4 C5 C6 179.7(3)
C9 C4 C5 C10 -179.0(3)
N1 C4 C5 C10 -2.0(5)
C4 C5 C6 C7 -0.3(6)
C10 C5 C6 C7 -178.7(4)
C5 C6 C7 C8 -1.8(6)
C5 C6 C7 C11 177.3(4)
C6 C7 C8 C9 1.8(6)
C11 C7 C8 C9 -177.3(4)
C7 C8 C9 C4 0.4(5)
C7 C8 C9 C12 179.4(3)
C5 C4 C9 C8 -2.7(5)
N1 C4 C9 C8 -179.7(3)
C5 C4 C9 C12 178.3(3)
N1 C4 C9 C12 1.3(5)
C18 C13 C14 C15 4.1(5)
N2 C13 C14 C15 179.3(3)
C18 C13 C14 C19 -172.5(3)
N2 C13 C14 C19 2.7(5)
C13 C14 C15 C16 -1.6(5)
C19 C14 C15 C16 175.0(3)
C14 C15 C16 C17 -0.8(5)
C14 C15 C16 C20 -178.9(3)
C15 C16 C17 C18 0.8(5)
C20 C16 C17 C18 178.9(3)
C16 C17 C18 C13 1.6(5)
C16 C17 C18 C21 -176.1(3)
C14 C13 C18 C17 -4.1(5)
N2 C13 C18 C17 -179.3(3)
C14 C13 C18 C21 173.6(3)
N2 C13 C18 C21 -1.6(5)
N3 C22 C23 C24 -1.5(5)
C22 C23 C24 C25 -1.4(5)
C23 C24 C25 C30 2.0(5)
C23 C24 C25 C26 -176.3(3)
C30 C25 C26 C27 -0.1(5)
C24 C25 C26 C27 178.2(4)
C25 C26 C27 C28 -0.3(6)
C26 C27 C28 C29 0.4(5)
C27 C28 C29 C30 0.1(5)
C27 C28 C29 C31 -177.5(3)
C24 C25 C30 N3 0.1(5)
C26 C25 C30 N3 178.5(3)
C24 C25 C30 C29 -177.8(3)
C26 C25 C30 C29 0.6(5)
C28 C29 C30 N3 -178.6(3)
C31 C29 C30 N3 -0.8(4)
C28 C29 C30 C25 -0.5(5)
C31 C29 C30 C25 177.3(3)
C28 C29 C31 Ru1 175.1(3)
C30 C29 C31 Ru1 -2.5(4)
C37 C32 C33 C34 0.7(5)
S1 C32 C33 C34 -178.4(3)
C32 C33 C34 C35 0.1(5)
C33 C34 C35 C36 -1.4(5)
C34 C35 C36 C37 1.8(5)
C35 C36 C37 C32 -1.0(5)
C35 C36 C37 S2 178.8(3)
C33 C32 C37 C36 -0.3(5)
S1 C32 C37 C36 178.8(2)
C33 C32 C37 S2 180.0(2)
S1 C32 C37 S2 -0.9(4)
N2 C1 N1 C4 174.4(3)
Ru1 C1 N1 C4 -10.8(5)
N2 C1 N1 C2 4.6(4)
Ru1 C1 N1 C2 179.4(3)
C5 C4 N1 C1 100.1(4)
C9 C4 N1 C1 -82.8(4)
C5 C4 N1 C2 -90.7(4)
C9 C4 N1 C2 86.4(4)
C3 C2 N1 C1 -8.9(4)
C3 C2 N1 C4 -179.5(3)
N1 C1 N2 C13 -171.0(3)
Ru1 C1 N2 C13 13.4(4)
N1 C1 N2 C3 2.2(4)
Ru1 C1 N2 C3 -173.4(2)
C14 C13 N2 C1 85.8(4)
C18 C13 N2 C1 -98.9(4)
C14 C13 N2 C3 -86.9(4)
C18 C13 N2 C3 88.4(4)
C2 C3 N2 C1 -7.5(4)
C2 C3 N2 C13 165.9(3)
C23 C22 N3 C30 3.6(5)
C23 C22 N3 Ru1 173.9(2)
C25 C30 N3 C22 -2.9(5)
C29 C30 N3 C22 175.2(3)
C25 C30 N3 Ru1 -174.9(3)
C29 C30 N3 Ru1 3.2(3)
C29 C31 Ru1 C1 101.5(3)
C29 C31 Ru1 N3 3.2(2)
C29 C31 Ru1 S2 -77.6(3)
C29 C31 Ru1 S1 -166.6(2)
C37 C32 S1 Ru1 1.3(3)
C33 C32 S1 Ru1 -179.6(2)
C36 C37 S2 Ru1 -179.8(2)
C32 C37 S2 Ru1 0.0(3)
